data_1573030
loop_
_publ_author_name
'Roper, Natalie J.'
'Campbell, Aaron D. G.'
'Waddell, Paul G.'
'Brown, Alistair K.'
'Ermanis, Kristaps'
'Armstrong, Roly J.'

_publ_section_title
;
 A stereodivergent multicomponent approach for the synthesis of C-N
 atropisomeric peptide analogues.
;
_journal_issue 40
_journal_name_full 'Chemical science'
_journal_page_first 16743
_journal_page_last 16751
_journal_paper_doi 10.1039/d4sc04700a
_journal_volume 15
_journal_year 2024
_chemical_formula_moiety 'C29 H34 N2 O2'
_chemical_formula_sum 'C29 H34 N2 O2'
_chemical_formula_weight 442.58
_space_group_crystal_system triclinic
_space_group_IT_number 2
_space_group_name_Hall '-P 1'
_space_group_name_H-M_alt 'P -1'
_atom_sites_solution_hydrogens mixed
_atom_sites_solution_primary dual
_audit_creation_date 2023-07-21
_audit_creation_method
;
Olex2 1.5-ac5-023
(compiled 2022.04.12 svn.rca3783a0 for Rigaku Oxford Diffraction, GUI svn.r6498)
;
_audit_update_record
;
2024-05-15 deposited with the CCDC.	2024-09-16 downloaded from the CCDC.
;
_cell_angle_alpha 85.525(2)
_cell_angle_beta 78.490(2)
_cell_angle_gamma 68.897(3)
_cell_formula_units_Z 4
_cell_length_a 10.2249(3)
_cell_length_b 12.0964(3)
_cell_length_c 22.9051(4)
_cell_measurement_reflns_used 20081
_cell_measurement_temperature 150.0(2)
_cell_measurement_theta_max 77.7740
_cell_measurement_theta_min 1.9640
_cell_volume 2589.80(12)
_computing_cell_refinement 'CrysAlisPro 1.171.42.73a (Rigaku OD, 2022)'
_computing_data_collection 'CrysAlisPro 1.171.42.73a (Rigaku OD, 2022)'
_computing_data_reduction 'CrysAlisPro 1.171.42.73a (Rigaku OD, 2022)'
_computing_molecular_graphics 'Olex2 1.5-ac5-023 (Dolomanov et al., 2009)'
_computing_publication_material 'Olex2 1.5-ac5-023 (Dolomanov et al., 2009)'
_computing_structure_refinement 'SHELXL 2019/1 (Sheldrick, 2015)'
_computing_structure_solution 'SHELXT 2018/2 (Sheldrick, 2018)'
_diffrn_ambient_environment N~2~
_diffrn_ambient_temperature 150.0(2)
_diffrn_detector 'Hybrid Pixel Array Detector'
_diffrn_detector_area_resol_mean 10.0000
_diffrn_detector_type 'HyPix-Arc 100'
_diffrn_measured_fraction_theta_full 0.996
_diffrn_measured_fraction_theta_max 0.926
_diffrn_measurement_details
;
List of Runs (angles in degrees, time in seconds):

  # Type    Start    End  Width  t~exp~   \w     \q     \k     \f   Frames
#--------------------------------------------------------------------------
  1  \w     58.00  84.00   0.50    3.00    --   48.76-149.00-111.00   52
  2  \w     76.00 121.00   0.50    3.00    --   48.76 123.00 131.00   90
  3  \w     33.00  58.00   0.50    3.00    --   48.76-123.00  51.00   50
  4  \w     64.00  89.00   0.50    3.00    --   48.76 149.00 -65.00   50
  5  \w   -122.00 -77.00   0.50    3.00    --  -49.76-123.00  51.00   90
  6  \w   -111.00 -60.00   0.50    3.00    --  -49.76 149.00 -65.00  102
  7  \w    -81.00 -56.00   0.50    3.00    --  -49.76 123.00 131.00   50
  8  \w    -83.00 -57.00   0.50    3.00    --  -49.76-149.00-111.00   52
  9  \w   -134.00-109.00   0.50    3.00    --  -92.01-149.00-111.00   50
 10  \w   -129.00 -25.00   0.50    3.00    --  -92.01 149.00 -65.00  208
 11  \w    -89.00 -64.00   0.50    3.00    --  -92.01 123.00 131.00   50
 12  \w   -135.00-110.00   0.50    3.00    --  -92.01-123.00  51.00   50
 13  \w     86.00 112.00   0.50    3.00    --   96.11 149.00 -65.00   52
 14  \w     43.00  68.00   0.50    3.00    --   96.11-123.00  51.00   50
 15  \w     97.00 122.00   0.50    3.00    --   96.11 123.00 131.00   50
 16  \w     53.00  78.00   0.50    3.00    --   96.11-149.00-111.00   50
 17  \w    102.00 127.00   0.50    3.00    --  108.00 123.00 131.00   50
 18  \w     49.00  74.00   0.50    3.00    --  108.00-123.00  51.00   50
 19  \w     59.00  84.00   0.50    3.00    --  108.00-149.00-111.00   50
 20  \w     88.00 113.00   0.50    3.00    --  108.00 149.00 -65.00   50
 21  \w    -29.00  26.00   0.50    3.00    --   48.76 -19.00 -30.00  110
 22  \w     81.00 120.00   0.50    3.00    --   48.76 125.00  30.00   78
 23  \w    -28.00  15.00   0.50    3.00    --   48.76 -19.00 -60.00   86
 24  \w    -27.00  28.00   0.50    3.00    --  -49.76  19.00-150.00  110
 25  \w    -27.00  29.00   0.50    3.00    --  -49.76  19.00 -30.00  112
 26  \w   -102.00 -28.00   0.50    3.00    --  -92.01  77.00  30.00  148
 27  \w   -167.00 -75.00   0.50    3.00    --  -92.01 -45.00-120.00  184
 28  \w    -78.00 -30.00   0.50    3.00    --  -92.01 125.00 -90.00   96
 29  \w   -162.00 -72.00   0.50    3.00    --  -92.01 -61.00 120.00  180
 30  \w    -43.00 -18.00   0.50    3.00    --  -92.01  45.00 120.00   50
 31  \w    -51.00 -14.00   0.50    3.00    --  -92.01  45.00  90.00   74
 32  \w   -149.00 -85.00   0.50    3.00    --  -92.01 -95.00   0.00  128
 33  \w     18.00  46.00   0.50    3.00    --   96.11 -45.00-180.00   56
 34  \w    108.00 134.00   0.50    3.00    --   96.11  45.00 -60.00   52
 35  \w     20.00  51.00   0.50    3.00    --   96.11 -45.00 -60.00   62
 36  \w     32.00  70.00   0.50    3.00    --   96.11 -61.00-150.00   76
 37  \w     62.00  98.00   0.50    3.00    --   96.11 -77.00  30.00   72
 38  \w   -107.00 -32.00   0.50    3.00    --  -99.00 107.00 -96.17  150
 39  \w   -125.00 -30.00   0.50    3.00    --  -99.00 143.00 102.21  190
 40  \w     39.00  95.00   0.50    3.00    --  108.00 -95.00-150.00  112
 41  \w     60.00  86.00   0.50    3.00    --  108.00 -77.00-120.00   52
 42  \w     41.00 100.00   0.50    3.00    --  108.00 -95.00  30.00  118
 43  \w     37.00  62.00   0.50    3.00    --  108.00 -61.00  90.00   50
 44  \w     93.00 177.00   0.50    3.00    --  108.00  45.00-150.00  168
 45  \w     76.00 102.00   0.50    3.00    --  108.00 -95.00  90.00   52
 46  \w     36.00  64.00   0.50    3.00    --  108.00 -61.00  60.00   56
;
_diffrn_measurement_device 'four-circle diffractometer'
_diffrn_measurement_device_type 'XtaLAB Synergy, Single source at home/near, HyPix-Arc 100'
_diffrn_measurement_method '\w scans'
_diffrn_orient_matrix_type 'CrysAlisPro convention (1999,Acta A55,543-557)'
_diffrn_orient_matrix_UB_11 -0.0402042000
_diffrn_orient_matrix_UB_12 0.1354042000
_diffrn_orient_matrix_UB_13 0.0019286000
_diffrn_orient_matrix_UB_21 0.0155606000
_diffrn_orient_matrix_UB_22 0.0061433000
_diffrn_orient_matrix_UB_23 -0.0683591000
_diffrn_orient_matrix_UB_31 -0.1585595000
_diffrn_orient_matrix_UB_32 0.0161524000
_diffrn_orient_matrix_UB_33 0.0059147000
_diffrn_radiation_monochromator graphite
_diffrn_radiation_probe x-ray
_diffrn_radiation_type CuK\a
_diffrn_radiation_wavelength 1.54184
_diffrn_reflns_av_R_equivalents 0.0233
_diffrn_reflns_av_unetI/netI 0.0285
_diffrn_reflns_Laue_measured_fraction_full 0.996
_diffrn_reflns_Laue_measured_fraction_max 0.926
_diffrn_reflns_limit_h_max 11
_diffrn_reflns_limit_h_min -12
_diffrn_reflns_limit_k_max 15
_diffrn_reflns_limit_k_min -15
_diffrn_reflns_limit_l_max 27
_diffrn_reflns_limit_l_min -28
_diffrn_reflns_number 36406
_diffrn_reflns_point_group_measured_fraction_full 0.996
_diffrn_reflns_point_group_measured_fraction_max 0.926
_diffrn_reflns_theta_full 67.684
_diffrn_reflns_theta_max 78.649
_diffrn_reflns_theta_min 1.968
_diffrn_source 'fine-focus sealed X-ray tube'
_diffrn_source_type 'Enhance (Cu) X-ray Source'
_exptl_absorpt_coefficient_mu 0.553
_exptl_absorpt_correction_T_max 0.983
_exptl_absorpt_correction_T_min 0.907
_exptl_absorpt_correction_type analytical
_exptl_absorpt_process_details
;
CrysAlisPro 1.171.42.73a (Rigaku Oxford Diffraction, 2022)
Analytical numeric absorption correction using a multifaceted crystal
model based on expressions derived by R.C. Clark & J.S. Reid.
(Clark, R. C. & Reid, J. S. (1995). Acta Cryst. A51, 887-897)
Empirical absorption correction using spherical harmonics,
implemented in SCALE3 ABSPACK scaling algorithm.
;
_exptl_crystal_colour colourless
_exptl_crystal_colour_primary colourless
_exptl_crystal_density_diffrn 1.135
_exptl_crystal_description plate
_exptl_crystal_F_000 952
_exptl_crystal_size_max 0.26
_exptl_crystal_size_mid 0.1
_exptl_crystal_size_min 0.03
_refine_diff_density_max 0.226
_refine_diff_density_min -0.183
_refine_diff_density_rms 0.029
_refine_ls_extinction_coef 0.00118(10)
_refine_ls_extinction_expression Fc^*^=kFc[1+0.001xFc^2^\l^3^/sin(2\q)]^-1/4^
_refine_ls_extinction_method 'SHELXL-2019/1 (Sheldrick 2019)'
_refine_ls_goodness_of_fit_ref 1.043
_refine_ls_hydrogen_treatment mixed
_refine_ls_matrix_type full
_refine_ls_number_parameters 614
_refine_ls_number_reflns 10308
_refine_ls_number_restraints 0
_refine_ls_restrained_S_all 1.043
_refine_ls_R_factor_all 0.0399
_refine_ls_R_factor_gt 0.0351
_refine_ls_shift/su_max 0.001
_refine_ls_shift/su_mean 0.000
_refine_ls_structure_factor_coef Fsqd
_refine_ls_weighting_details 'w=1/[\s^2^(Fo^2^)+(0.0315P)^2^+0.6579P] where P=(Fo^2^+2Fc^2^)/3'
_refine_ls_weighting_scheme calc
_refine_ls_wR_factor_gt 0.0857
_refine_ls_wR_factor_ref 0.0905
_reflns_Friedel_coverage 0.000
_reflns_number_gt 9166
_reflns_number_total 10308
_reflns_threshold_expression 'I > 2\s(I)'
_cod_data_source_file d4sc04700a3.cif
_cod_data_source_block rja230009_fa
_cod_database_code 1573030
_chemical_oxdiff_formula 'C29 H34 N2 O2'
_shelx_space_group_comment
;
The symmetry employed for this shelxl refinement is uniquely defined
by the following loop, which should always be used as a source of
symmetry information in preference to the above space-group names.
They are only intended as comments.
;
_shelx_estimated_absorpt_t_max 0.984
_shelx_estimated_absorpt_t_min 0.869
_diffrn_oxdiff_digest_frames
;
01db3cf9cf59dd313d49b983892f99f4d203918f667
;
_olex2_refinement_description
;
1. Fixed Uiso
 At 1.2 times of:
  All C(H) groups, All N(H) groups
 At 1.5 times of:
  All C(H,H,H) groups
2.a Ternary CH refined with riding coordinates:
 C2(H2A), C31(H31)
2.b Aromatic/amide H refined with riding coordinates:
 C5(H5), C6(H6), C7(H7), C8(H8), C9(H9), C12(H12), C13(H13), C14(H14),
 C15(H15), C21(H21), C22(H22), C23(H23), C24(H24), C25(H25), C34(H34), C35(H35),
  C36(H36), C37(H37), C38(H38), C41(H41), C42(H42), C43(H43), C44(H44),
 C50(H50), C51(H51), C52(H52), C53(H53), C54(H54)
2.c Idealised Me refined as rotating group:
 C17(H17A,H17B,H17C), C18(H18A,H18B,H18C), C19(H19A,H19B,H19C), C27(H27A,H27B,
 H27C), C28(H28A,H28B,H28C), C29(H29A,H29B,H29C), C46(H46A,H46B,H46C), C47(H47A,
 H47B,H47C), C48(H48A,H48B,H48C), C56(H56A,H56B,H56C), C57(H57A,H57B,H57C),
 C58(H58A,H58B,H58C)
;
_shelx_shelxl_version_number 2019/1
_olex2_submission_special_instructions 'No special instructions were received'
_oxdiff_exptl_absorpt_empirical_details
;
Empirical correction (ABSPACK) includes:
- Absorption correction using spherical harmonics
- Frame scaling
;
_oxdiff_exptl_absorpt_empirical_full_max 1.402
_oxdiff_exptl_absorpt_empirical_full_min 0.587

loop_
_space_group_symop_operation_xyz
'x, y, z'
'-x, -y, -z'

loop_
_atom_site_label
_atom_site_type_symbol
_atom_site_fract_x
_atom_site_fract_y
_atom_site_fract_z
_atom_site_U_iso_or_equiv
_atom_site_adp_type
_atom_site_occupancy
_atom_site_site_symmetry_order
_atom_site_calc_flag
_atom_site_refinement_flags_posn
_atom_site_refinement_flags_adp
_atom_site_refinement_flags_occupancy
_atom_site_disorder_assembly
_atom_site_disorder_group
O1 O 0.89313(8) 0.55128(7) 0.67368(3) 0.03537(18) Uani 1 1 d . . . . .
O2 O 0.61609(9) 0.51240(7) 0.61753(3) 0.03560(18) Uani 1 1 d . . . . .
O3 O 0.57282(8) 0.63784(8) 0.82500(4) 0.03834(19) Uani 1 1 d . . . . .
O4 O 0.87126(9) 0.42647(7) 0.88555(3) 0.03737(19) Uani 1 1 d . . . . .
N1 N 0.74877(9) 0.68336(7) 0.61924(4) 0.02618(18) Uani 1 1 d . . . . .
N2 N 0.58572(10) 0.50696(8) 0.71862(4) 0.02915(19) Uani 1 1 d . . . . .
H2 H 0.5908(13) 0.5418(12) 0.7504(6) 0.035 Uiso 1 1 d . U . . .
N3 N 0.71969(9) 0.67154(7) 0.87712(4) 0.02548(18) Uani 1 1 d . . . . .
N4 N 0.94776(9) 0.41656(7) 0.78478(4) 0.02730(18) Uani 1 1 d . . . . .
H4 H 0.9441(13) 0.4591(11) 0.7518(6) 0.033 Uiso 1 1 d . U . . .
C1 C 0.88102(11) 0.61220(9) 0.62791(5) 0.0282(2) Uani 1 1 d . . . . .
C2 C 0.63037(11) 0.67570(9) 0.66706(4) 0.0265(2) Uani 1 1 d . . . . .
H2A H 0.658298 0.679777 0.706041 0.032 Uiso 1 1 calc R U . . .
C3 C 0.61194(11) 0.55503(9) 0.66507(5) 0.0274(2) Uani 1 1 d . . . . .
C4 C 1.01466(11) 0.61131(9) 0.58511(5) 0.0293(2) Uani 1 1 d . . . . .
C5 C 1.02857(12) 0.63012(11) 0.52371(5) 0.0384(3) Uani 1 1 d . . . . .
H5 H 0.948590 0.645722 0.505065 0.046 Uiso 1 1 calc R U . . .
C6 C 1.15869(13) 0.62617(12) 0.48971(6) 0.0457(3) Uani 1 1 d . . . . .
H6 H 1.166942 0.639461 0.447930 0.055 Uiso 1 1 calc R U . . .
C7 C 1.27616(13) 0.60314(11) 0.51593(6) 0.0439(3) Uani 1 1 d . . . . .
H7 H 1.364432 0.601952 0.492440 0.053 Uiso 1 1 calc R U . . .
C8 C 1.26483(13) 0.58186(11) 0.57639(6) 0.0416(3) Uani 1 1 d . . . . .
H8 H 1.345776 0.564893 0.594570 0.050 Uiso 1 1 calc R U . . .
C9 C 1.13512(12) 0.58519(10) 0.61077(5) 0.0355(2) Uani 1 1 d . . . . .
H9 H 1.128457 0.569443 0.652338 0.043 Uiso 1 1 calc R U . . .
C10 C 0.72050(11) 0.75525(9) 0.56663(4) 0.0279(2) Uani 1 1 d . . . . .
C11 C 0.72861(11) 0.86871(10) 0.55885(5) 0.0313(2) Uani 1 1 d . . . . .
C12 C 0.70391(14) 0.92244(11) 0.50348(5) 0.0416(3) Uani 1 1 d . . . . .
H12 H 0.707711 0.999730 0.496209 0.050 Uiso 1 1 calc R U . . .
C13 C 0.67450(14) 0.86923(12) 0.45916(6) 0.0457(3) Uani 1 1 d . . . . .
H13 H 0.660313 0.909160 0.422283 0.055 Uiso 1 1 calc R U . . .
C14 C 0.66569(13) 0.75772(12) 0.46844(5) 0.0413(3) Uani 1 1 d . . . . .
H14 H 0.644890 0.720238 0.438346 0.050 Uiso 1 1 calc R U . . .
C15 C 0.68773(12) 0.70205(10) 0.52230(5) 0.0336(2) Uani 1 1 d . . . . .
H15 H 0.680479 0.625856 0.529438 0.040 Uiso 1 1 calc R U . . .
C16 C 0.76036(12) 0.94229(10) 0.60277(5) 0.0351(2) Uani 1 1 d . . . . .
C17 C 0.80096(13) 0.88092(10) 0.66074(5) 0.0373(3) Uani 1 1 d . . . . .
H17A H 0.724197 0.854688 0.682277 0.056 Uiso 1 1 calc R U . . .
H17B H 0.815547 0.936494 0.685464 0.056 Uiso 1 1 calc R U . . .
H17C H 0.889181 0.812167 0.651683 0.056 Uiso 1 1 calc R U . . .
C18 C 0.88584(17) 0.98025(15) 0.57188(7) 0.0581(4) Uani 1 1 d . . . . .
H18A H 0.969476 0.909727 0.558891 0.087 Uiso 1 1 calc R U . . .
H18B H 0.908277 1.025065 0.599885 0.087 Uiso 1 1 calc R U . . .
H18C H 0.859660 1.030142 0.537207 0.087 Uiso 1 1 calc R U . . .
C19 C 0.62598(16) 1.05232(11) 0.61975(7) 0.0550(4) Uani 1 1 d . . . . .
H19A H 0.602055 1.098335 0.583749 0.083 Uiso 1 1 calc R U . . .
H19B H 0.643785 1.101293 0.647185 0.083 Uiso 1 1 calc R U . . .
H19C H 0.546396 1.027506 0.639142 0.083 Uiso 1 1 calc R U . . .
C20 C 0.48812(11) 0.77439(9) 0.66640(5) 0.0294(2) Uani 1 1 d . . . . .
C21 C 0.40494(12) 0.78316(10) 0.62364(5) 0.0351(2) Uani 1 1 d . . . . .
H21 H 0.439835 0.728391 0.591706 0.042 Uiso 1 1 calc R U . . .
C22 C 0.27144(13) 0.87142(11) 0.62745(6) 0.0429(3) Uani 1 1 d . . . . .
H22 H 0.215698 0.877000 0.598013 0.051 Uiso 1 1 calc R U . . .
C23 C 0.21945(13) 0.95106(11) 0.67381(7) 0.0482(3) Uani 1 1 d . . . . .
H23 H 0.128500 1.011857 0.676104 0.058 Uiso 1 1 calc R U . . .
C24 C 0.29980(14) 0.94213(11) 0.71672(6) 0.0461(3) Uani 1 1 d . . . . .
H24 H 0.263586 0.996378 0.748895 0.055 Uiso 1 1 calc R U . . .
C25 C 0.43322(12) 0.85446(10) 0.71326(5) 0.0359(2) Uani 1 1 d . . . . .
H25 H 0.487707 0.848982 0.743158 0.043 Uiso 1 1 calc R U . . .
C26 C 0.57029(12) 0.38961(9) 0.72862(5) 0.0326(2) Uani 1 1 d . . . . .
C27 C 0.70527(13) 0.29534(10) 0.69681(6) 0.0426(3) Uani 1 1 d . . . . .
H27A H 0.707903 0.302287 0.653708 0.064 Uiso 1 1 calc R U . . .
H27B H 0.705279 0.216499 0.710425 0.064 Uiso 1 1 calc R U . . .
H27C H 0.789263 0.306732 0.705866 0.064 Uiso 1 1 calc R U . . .
C28 C 0.44025(14) 0.38934(12) 0.70569(6) 0.0462(3) Uani 1 1 d . . . . .
H28A H 0.354886 0.451878 0.725525 0.069 Uiso 1 1 calc R U . . .
H28B H 0.428978 0.312278 0.714241 0.069 Uiso 1 1 calc R U . . .
H28C H 0.453327 0.403682 0.662582 0.069 Uiso 1 1 calc R U . . .
C29 C 0.55201(15) 0.36843(11) 0.79575(6) 0.0445(3) Uani 1 1 d . . . . .
H29A H 0.636002 0.369482 0.809815 0.067 Uiso 1 1 calc R U . . .
H29B H 0.541492 0.291226 0.804918 0.067 Uiso 1 1 calc R U . . .
H29C H 0.466781 0.430946 0.815690 0.067 Uiso 1 1 calc R U . . .
C30 C 0.59013(11) 0.67412(9) 0.87073(5) 0.0291(2) Uani 1 1 d . . . . .
C31 C 0.83974(10) 0.60974(8) 0.82952(4) 0.0246(2) Uani 1 1 d . . . . .
H31 H 0.806475 0.631813 0.790606 0.030 Uiso 1 1 calc R U . . .
C32 C 0.88400(11) 0.47400(9) 0.83671(4) 0.0269(2) Uani 1 1 d . . . . .
C33 C 0.46315(12) 0.72132(10) 0.92005(5) 0.0351(3) Uani 1 1 d . . . . .
C34 C 0.45536(16) 0.66288(14) 0.97439(6) 0.0526(3) Uani 1 1 d . . . . .
H34 H 0.536429 0.599471 0.983306 0.063 Uiso 1 1 calc R U . . .
C35 C 0.3286(2) 0.69716(18) 1.01594(7) 0.0704(5) Uani 1 1 d . . . . .
H35 H 0.323098 0.655988 1.052885 0.084 Uiso 1 1 calc R U . . .
C36 C 0.21220(18) 0.78944(19) 1.00399(8) 0.0721(6) Uani 1 1 d . . . . .
H36 H 0.126326 0.812635 1.032676 0.087 Uiso 1 1 calc R U . . .
C37 C 0.21923(15) 0.84857(15) 0.95066(8) 0.0630(5) Uani 1 1 d . . . . .
H37 H 0.138441 0.913451 0.942695 0.076 Uiso 1 1 calc R U . . .
C38 C 0.34410(13) 0.81422(12) 0.90798(6) 0.0459(3) Uani 1 1 d . . . . .
H38 H 0.347645 0.854380 0.870684 0.055 Uiso 1 1 calc R U . . .
C39 C 0.74317(11) 0.72363(9) 0.92715(4) 0.0274(2) Uani 1 1 d . . . . .
C40 C 0.73510(11) 0.84158(9) 0.92764(5) 0.0284(2) Uani 1 1 d . . . . .
C41 C 0.77002(13) 0.87518(11) 0.97817(5) 0.0380(3) Uani 1 1 d . . . . .
H41 H 0.766243 0.954416 0.980316 0.046 Uiso 1 1 calc R U . . .
C42 C 0.80926(15) 0.79950(12) 1.02454(6) 0.0473(3) Uani 1 1 d . . . . .
H42 H 0.832661 0.826533 1.057538 0.057 Uiso 1 1 calc R U . . .
C43 C 0.81473(16) 0.68393(12) 1.02322(6) 0.0495(3) Uani 1 1 d . . . . .
H43 H 0.840414 0.631057 1.055354 0.059 Uiso 1 1 calc R U . . .
C44 C 0.78215(14) 0.64684(10) 0.97430(5) 0.0389(3) Uani 1 1 d . . . . .
H44 H 0.786404 0.567339 0.972767 0.047 Uiso 1 1 calc R U . . .
C45 C 0.69378(12) 0.94003(9) 0.88052(5) 0.0329(2) Uani 1 1 d . . . . .
C46 C 0.65319(13) 0.90705(10) 0.82535(5) 0.0360(2) Uani 1 1 d . . . . .
H46A H 0.733295 0.841335 0.804783 0.054 Uiso 1 1 calc R U . . .
H46B H 0.630442 0.975681 0.798485 0.054 Uiso 1 1 calc R U . . .
H46C H 0.569789 0.882985 0.837414 0.054 Uiso 1 1 calc R U . . .
C47 C 0.56356(16) 1.04339(11) 0.91028(6) 0.0504(3) Uani 1 1 d . . . . .
H47A H 0.484190 1.015389 0.925366 0.076 Uiso 1 1 calc R U . . .
H47B H 0.535373 1.106889 0.880997 0.076 Uiso 1 1 calc R U . . .
H47C H 0.588259 1.073644 0.943426 0.076 Uiso 1 1 calc R U . . .
C48 C 0.82074(16) 0.98218(13) 0.85850(6) 0.0509(3) Uani 1 1 d . . . . .
H48A H 0.843656 1.012051 0.892262 0.076 Uiso 1 1 calc R U . . .
H48B H 0.795563 1.045614 0.828914 0.076 Uiso 1 1 calc R U . . .
H48C H 0.903745 0.915690 0.840312 0.076 Uiso 1 1 calc R U . . .
C49 C 0.97454(10) 0.63852(8) 0.82519(4) 0.0256(2) Uani 1 1 d . . . . .
C50 C 1.02318(11) 0.68911(10) 0.77281(5) 0.0310(2) Uani 1 1 d . . . . .
H50 H 0.967661 0.711452 0.742292 0.037 Uiso 1 1 calc R U . . .
C51 C 1.15252(13) 0.70743(11) 0.76458(6) 0.0404(3) Uani 1 1 d . . . . .
H51 H 1.185309 0.741275 0.728375 0.048 Uiso 1 1 calc R U . . .
C52 C 1.23297(13) 0.67655(12) 0.80882(6) 0.0429(3) Uani 1 1 d . . . . .
H52 H 1.320595 0.690030 0.803434 0.051 Uiso 1 1 calc R U . . .
C53 C 1.18587(13) 0.62594(11) 0.86103(6) 0.0413(3) Uani 1 1 d . . . . .
H53 H 1.241093 0.604930 0.891654 0.050 Uiso 1 1 calc R U . . .
C54 C 1.05835(12) 0.60559(10) 0.86900(5) 0.0337(2) Uani 1 1 d . . . . .
H54 H 1.027987 0.568872 0.904669 0.040 Uiso 1 1 calc R U . . .
C55 C 1.05100(11) 0.29352(9) 0.77922(5) 0.0293(2) Uani 1 1 d . . . . .
C56 C 1.16960(13) 0.28125(11) 0.81329(6) 0.0411(3) Uani 1 1 d . . . . .
H56A H 1.213379 0.340494 0.798600 0.062 Uiso 1 1 calc R U . . .
H56B H 1.242046 0.201695 0.807265 0.062 Uiso 1 1 calc R U . . .
H56C H 1.129499 0.293679 0.855855 0.062 Uiso 1 1 calc R U . . .
C57 C 1.11259(12) 0.27459(10) 0.71288(5) 0.0349(2) Uani 1 1 d . . . . .
H57A H 1.036169 0.282293 0.691226 0.052 Uiso 1 1 calc R U . . .
H57B H 1.185315 0.195193 0.706675 0.052 Uiso 1 1 calc R U . . .
H57C H 1.155865 0.334123 0.698123 0.052 Uiso 1 1 calc R U . . .
C58 C 0.97658(13) 0.20569(10) 0.80361(6) 0.0397(3) Uani 1 1 d . . . . .
H58A H 0.932208 0.223540 0.845482 0.060 Uiso 1 1 calc R U . . .
H58B H 1.046766 0.124904 0.800499 0.060 Uiso 1 1 calc R U . . .
H58C H 0.903103 0.212339 0.780479 0.060 Uiso 1 1 calc R U . . .

loop_
_atom_site_aniso_label
_atom_site_aniso_U_11
_atom_site_aniso_U_22
_atom_site_aniso_U_33
_atom_site_aniso_U_23
_atom_site_aniso_U_13
_atom_site_aniso_U_12
O1 0.0345(4) 0.0386(4) 0.0298(4) 0.0095(3) -0.0055(3) -0.0114(3)
O2 0.0457(5) 0.0374(4) 0.0268(4) -0.0052(3) -0.0017(3) -0.0200(4)
O3 0.0318(4) 0.0531(5) 0.0349(4) -0.0153(4) 0.0004(3) -0.0211(4)
O4 0.0541(5) 0.0307(4) 0.0256(4) 0.0023(3) 0.0022(3) -0.0185(4)
N1 0.0264(4) 0.0289(4) 0.0228(4) 0.0020(3) -0.0024(3) -0.0108(3)
N2 0.0353(5) 0.0287(4) 0.0258(4) -0.0020(4) -0.0010(4) -0.0161(4)
N3 0.0278(4) 0.0270(4) 0.0230(4) -0.0035(3) -0.0001(3) -0.0130(3)
N4 0.0341(5) 0.0239(4) 0.0231(4) 0.0012(3) -0.0021(3) -0.0112(4)
C1 0.0313(5) 0.0285(5) 0.0252(5) 0.0000(4) -0.0047(4) -0.0114(4)
C2 0.0288(5) 0.0288(5) 0.0227(5) -0.0006(4) -0.0023(4) -0.0125(4)
C3 0.0260(5) 0.0288(5) 0.0273(5) -0.0024(4) -0.0016(4) -0.0109(4)
C4 0.0290(5) 0.0268(5) 0.0300(5) -0.0013(4) -0.0017(4) -0.0091(4)
C5 0.0328(6) 0.0456(6) 0.0300(6) -0.0006(5) -0.0013(5) -0.0079(5)
C6 0.0399(7) 0.0512(7) 0.0335(6) 0.0008(5) 0.0056(5) -0.0080(6)
C7 0.0344(6) 0.0446(7) 0.0476(7) -0.0052(6) 0.0089(5) -0.0155(5)
C8 0.0329(6) 0.0460(7) 0.0485(7) -0.0076(6) -0.0043(5) -0.0171(5)
C9 0.0344(6) 0.0396(6) 0.0336(6) -0.0024(5) -0.0051(5) -0.0144(5)
C10 0.0254(5) 0.0328(5) 0.0237(5) 0.0034(4) -0.0033(4) -0.0097(4)
C11 0.0292(5) 0.0354(6) 0.0298(5) 0.0054(4) -0.0061(4) -0.0128(4)
C12 0.0484(7) 0.0427(6) 0.0388(7) 0.0144(5) -0.0153(5) -0.0214(6)
C13 0.0530(8) 0.0575(8) 0.0316(6) 0.0158(6) -0.0171(5) -0.0239(6)
C14 0.0440(7) 0.0539(7) 0.0290(6) 0.0011(5) -0.0114(5) -0.0186(6)
C15 0.0340(6) 0.0379(6) 0.0291(6) 0.0000(4) -0.0053(4) -0.0134(5)
C16 0.0389(6) 0.0337(6) 0.0383(6) 0.0072(5) -0.0119(5) -0.0185(5)
C17 0.0488(7) 0.0372(6) 0.0321(6) 0.0005(5) -0.0101(5) -0.0213(5)
C18 0.0671(9) 0.0807(10) 0.0505(8) 0.0221(7) -0.0206(7) -0.0541(9)
C19 0.0617(9) 0.0342(6) 0.0729(10) -0.0069(6) -0.0305(8) -0.0104(6)
C20 0.0286(5) 0.0281(5) 0.0311(5) 0.0020(4) -0.0013(4) -0.0122(4)
C21 0.0323(6) 0.0386(6) 0.0347(6) 0.0024(5) -0.0042(5) -0.0144(5)
C22 0.0347(6) 0.0446(7) 0.0494(7) 0.0134(6) -0.0114(5) -0.0151(5)
C23 0.0338(6) 0.0337(6) 0.0678(9) 0.0068(6) -0.0038(6) -0.0054(5)
C24 0.0407(7) 0.0322(6) 0.0568(8) -0.0074(6) 0.0018(6) -0.0070(5)
C25 0.0361(6) 0.0314(5) 0.0392(6) -0.0038(5) -0.0018(5) -0.0124(5)
C26 0.0359(6) 0.0297(5) 0.0359(6) 0.0009(4) -0.0035(5) -0.0179(4)
C27 0.0447(7) 0.0309(6) 0.0517(7) -0.0047(5) -0.0051(6) -0.0138(5)
C28 0.0433(7) 0.0486(7) 0.0562(8) 0.0031(6) -0.0092(6) -0.0283(6)
C29 0.0585(8) 0.0379(6) 0.0393(7) 0.0070(5) -0.0030(6) -0.0243(6)
C30 0.0309(5) 0.0300(5) 0.0290(5) -0.0039(4) 0.0004(4) -0.0160(4)
C31 0.0267(5) 0.0263(5) 0.0216(5) -0.0008(4) -0.0010(4) -0.0120(4)
C32 0.0297(5) 0.0272(5) 0.0260(5) -0.0005(4) -0.0021(4) -0.0143(4)
C33 0.0330(6) 0.0410(6) 0.0363(6) -0.0135(5) 0.0058(5) -0.0227(5)
C34 0.0560(8) 0.0612(8) 0.0428(7) -0.0047(6) 0.0116(6) -0.0333(7)
C35 0.0735(12) 0.0968(13) 0.0481(9) -0.0159(8) 0.0249(8) -0.0546(11)
C36 0.0514(9) 0.1053(14) 0.0664(11) -0.0483(10) 0.0307(8) -0.0480(10)
C37 0.0325(7) 0.0751(10) 0.0810(12) -0.0417(9) 0.0093(7) -0.0205(7)
C38 0.0318(6) 0.0536(7) 0.0542(8) -0.0177(6) 0.0016(5) -0.0187(6)
C39 0.0293(5) 0.0314(5) 0.0221(5) -0.0034(4) -0.0011(4) -0.0126(4)
C40 0.0285(5) 0.0312(5) 0.0263(5) -0.0033(4) -0.0008(4) -0.0129(4)
C41 0.0462(7) 0.0368(6) 0.0347(6) -0.0079(5) -0.0059(5) -0.0184(5)
C42 0.0610(8) 0.0509(7) 0.0328(6) -0.0095(5) -0.0156(6) -0.0177(6)
C43 0.0718(9) 0.0437(7) 0.0288(6) 0.0005(5) -0.0173(6) -0.0113(6)
C44 0.0549(7) 0.0321(6) 0.0279(6) -0.0001(4) -0.0066(5) -0.0137(5)
C45 0.0402(6) 0.0283(5) 0.0310(6) -0.0009(4) -0.0012(5) -0.0158(5)
C46 0.0446(6) 0.0315(5) 0.0317(6) 0.0046(4) -0.0078(5) -0.0137(5)
C47 0.0635(9) 0.0324(6) 0.0424(7) -0.0037(5) -0.0041(6) -0.0037(6)
C48 0.0672(9) 0.0529(8) 0.0460(7) 0.0018(6) -0.0023(6) -0.0419(7)
C49 0.0255(5) 0.0241(5) 0.0273(5) -0.0031(4) -0.0020(4) -0.0098(4)
C50 0.0312(5) 0.0341(5) 0.0284(5) 0.0001(4) -0.0016(4) -0.0144(4)
C51 0.0379(6) 0.0473(7) 0.0384(6) -0.0031(5) 0.0052(5) -0.0239(5)
C52 0.0300(6) 0.0506(7) 0.0523(8) -0.0123(6) 0.0000(5) -0.0210(5)
C53 0.0336(6) 0.0471(7) 0.0463(7) -0.0060(5) -0.0133(5) -0.0138(5)
C54 0.0346(6) 0.0357(6) 0.0322(6) 0.0014(4) -0.0078(4) -0.0138(5)
C55 0.0315(5) 0.0251(5) 0.0291(5) 0.0004(4) -0.0017(4) -0.0094(4)
C56 0.0385(6) 0.0449(7) 0.0378(6) 0.0021(5) -0.0092(5) -0.0117(5)
C57 0.0381(6) 0.0307(5) 0.0316(6) -0.0040(4) -0.0004(5) -0.0092(5)
C58 0.0426(6) 0.0265(5) 0.0461(7) 0.0013(5) 0.0027(5) -0.0137(5)

loop_
_atom_type_symbol
_atom_type_description
_atom_type_scat_dispersion_real
_atom_type_scat_dispersion_imag
_atom_type_scat_source
C C 0.0181 0.0091 'International Tables Vol C Tables 4.2.6.8 and 6.1.1.4'
H H 0.0000 0.0000 'International Tables Vol C Tables 4.2.6.8 and 6.1.1.4'
N N 0.0311 0.0180 'International Tables Vol C Tables 4.2.6.8 and 6.1.1.4'
O O 0.0492 0.0322 'International Tables Vol C Tables 4.2.6.8 and 6.1.1.4'

loop_
_exptl_crystal_face_index_h
_exptl_crystal_face_index_k
_exptl_crystal_face_index_l
_exptl_crystal_face_perp_dist
0 0 -1 0.0456
0 0 1 0.0496
0 0 0 0.1083
2 1 0 0.0999
-2 0 -1 0.1520
0 1 0 0.0226
0 -1 0 0.0086

loop_
_geom_angle_atom_site_label_1
_geom_angle_atom_site_label_2
_geom_angle_atom_site_label_3
_geom_angle
_geom_angle_site_symmetry_1
_geom_angle_site_symmetry_3
_geom_angle_publ_flag
C1 N1 C2 114.44(8) . . ?
C1 N1 C10 124.32(8) . . ?
C10 N1 C2 121.10(8) . . ?
C3 N2 H2 118.4(8) . . ?
C3 N2 C26 124.59(9) . . ?
C26 N2 H2 116.3(8) . . ?
C30 N3 C31 115.55(8) . . ?
C30 N3 C39 123.44(8) . . ?
C39 N3 C31 121.01(8) . . ?
C32 N4 H4 117.6(8) . . ?
C32 N4 C55 124.81(9) . . ?
C55 N4 H4 116.0(8) . . ?
O1 C1 N1 119.19(9) . . ?
O1 C1 C4 118.72(9) . . ?
N1 C1 C4 121.96(9) . . ?
N1 C2 H2A 107.3 . . ?
N1 C2 C3 110.46(8) . . ?
N1 C2 C20 114.94(8) . . ?
C3 C2 H2A 107.3 . . ?
C20 C2 H2A 107.3 . . ?
C20 C2 C3 109.31(8) . . ?
O2 C3 N2 124.87(9) . . ?
O2 C3 C2 120.92(9) . . ?
N2 C3 C2 114.14(9) . . ?
C5 C4 C1 126.54(10) . . ?
C9 C4 C1 115.08(9) . . ?
C9 C4 C5 118.35(10) . . ?
C4 C5 H5 119.8 . . ?
C6 C5 C4 120.31(11) . . ?
C6 C5 H5 119.8 . . ?
C5 C6 H6 119.6 . . ?
C7 C6 C5 120.70(12) . . ?
C7 C6 H6 119.6 . . ?
C6 C7 H7 120.2 . . ?
C8 C7 C6 119.66(11) . . ?
C8 C7 H7 120.2 . . ?
C7 C8 H8 120.0 . . ?
C7 C8 C9 120.05(12) . . ?
C9 C8 H8 120.0 . . ?
C4 C9 H9 119.6 . . ?
C8 C9 C4 120.89(11) . . ?
C8 C9 H9 119.6 . . ?
C11 C10 N1 123.51(9) . . ?
C15 C10 N1 115.03(9) . . ?
C15 C10 C11 121.43(10) . . ?
C10 C11 C12 115.10(10) . . ?
C10 C11 C16 128.84(9) . . ?
C12 C11 C16 116.06(10) . . ?
C11 C12 H12 118.2 . . ?
C13 C12 C11 123.63(11) . . ?
C13 C12 H12 118.2 . . ?
C12 C13 H13 120.1 . . ?
C12 C13 C14 119.88(11) . . ?
C14 C13 H13 120.1 . . ?
C13 C14 H14 120.7 . . ?
C15 C14 C13 118.53(11) . . ?
C15 C14 H14 120.7 . . ?
C10 C15 H15 119.3 . . ?
C14 C15 C10 121.40(11) . . ?
C14 C15 H15 119.3 . . ?
C17 C16 C11 116.68(9) . . ?
C17 C16 C18 106.11(10) . . ?
C17 C16 C19 107.16(10) . . ?
C18 C16 C11 109.07(10) . . ?
C19 C16 C11 107.80(9) . . ?
C19 C16 C18 109.90(11) . . ?
C16 C17 H17A 109.5 . . ?
C16 C17 H17B 109.5 . . ?
C16 C17 H17C 109.5 . . ?
H17A C17 H17B 109.5 . . ?
H17A C17 H17C 109.5 . . ?
H17B C17 H17C 109.5 . . ?
C16 C18 H18A 109.5 . . ?
C16 C18 H18B 109.5 . . ?
C16 C18 H18C 109.5 . . ?
H18A C18 H18B 109.5 . . ?
H18A C18 H18C 109.5 . . ?
H18B C18 H18C 109.5 . . ?
C16 C19 H19A 109.5 . . ?
C16 C19 H19B 109.5 . . ?
C16 C19 H19C 109.5 . . ?
H19A C19 H19B 109.5 . . ?
H19A C19 H19C 109.5 . . ?
H19B C19 H19C 109.5 . . ?
C21 C20 C2 123.05(10) . . ?
C25 C20 C2 118.23(10) . . ?
C25 C20 C21 118.53(10) . . ?
C20 C21 H21 119.8 . . ?
C22 C21 C20 120.43(11) . . ?
C22 C21 H21 119.8 . . ?
C21 C22 H22 119.9 . . ?
C23 C22 C21 120.26(12) . . ?
C23 C22 H22 119.9 . . ?
C22 C23 H23 120.1 . . ?
C24 C23 C22 119.78(11) . . ?
C24 C23 H23 120.1 . . ?
C23 C24 H24 119.8 . . ?
C23 C24 C25 120.38(12) . . ?
C25 C24 H24 119.8 . . ?
C20 C25 H25 119.7 . . ?
C24 C25 C20 120.62(12) . . ?
C24 C25 H25 119.7 . . ?
N2 C26 C27 109.12(9) . . ?
N2 C26 C28 110.43(9) . . ?
N2 C26 C29 106.07(9) . . ?
C28 C26 C27 110.32(10) . . ?
C29 C26 C27 110.33(10) . . ?
C29 C26 C28 110.49(10) . . ?
C26 C27 H27A 109.5 . . ?
C26 C27 H27B 109.5 . . ?
C26 C27 H27C 109.5 . . ?
H27A C27 H27B 109.5 . . ?
H27A C27 H27C 109.5 . . ?
H27B C27 H27C 109.5 . . ?
C26 C28 H28A 109.5 . . ?
C26 C28 H28B 109.5 . . ?
C26 C28 H28C 109.5 . . ?
H28A C28 H28B 109.5 . . ?
H28A C28 H28C 109.5 . . ?
H28B C28 H28C 109.5 . . ?
C26 C29 H29A 109.5 . . ?
C26 C29 H29B 109.5 . . ?
C26 C29 H29C 109.5 . . ?
H29A C29 H29B 109.5 . . ?
H29A C29 H29C 109.5 . . ?
H29B C29 H29C 109.5 . . ?
O3 C30 N3 121.30(9) . . ?
O3 C30 C33 118.58(9) . . ?
N3 C30 C33 120.12(9) . . ?
N3 C31 H31 107.7 . . ?
N3 C31 C32 111.28(8) . . ?
N3 C31 C49 115.67(8) . . ?
C32 C31 H31 107.7 . . ?
C49 C31 H31 107.7 . . ?
C49 C31 C32 106.55(8) . . ?
O4 C32 N4 125.19(9) . . ?
O4 C32 C31 121.97(9) . . ?
N4 C32 C31 112.60(8) . . ?
C34 C33 C30 120.93(11) . . ?
C34 C33 C38 119.22(12) . . ?
C38 C33 C30 119.18(11) . . ?
C33 C34 H34 120.0 . . ?
C33 C34 C35 119.96(16) . . ?
C35 C34 H34 120.0 . . ?
C34 C35 H35 119.7 . . ?
C36 C35 C34 120.50(17) . . ?
C36 C35 H35 119.7 . . ?
C35 C36 H36 120.0 . . ?
C35 C36 C37 119.99(13) . . ?
C37 C36 H36 120.0 . . ?
C36 C37 H37 119.8 . . ?
C36 C37 C38 120.44(16) . . ?
C38 C37 H37 119.8 . . ?
C33 C38 C37 119.86(15) . . ?
C33 C38 H38 120.1 . . ?
C37 C38 H38 120.1 . . ?
C40 C39 N3 123.05(9) . . ?
C44 C39 N3 115.60(9) . . ?
C44 C39 C40 121.27(10) . . ?
C39 C40 C41 115.46(10) . . ?
C39 C40 C45 129.27(9) . . ?
C41 C40 C45 115.27(9) . . ?
C40 C41 H41 118.3 . . ?
C42 C41 C40 123.39(11) . . ?
C42 C41 H41 118.3 . . ?
C41 C42 H42 120.0 . . ?
C41 C42 C43 119.94(11) . . ?
C43 C42 H42 120.0 . . ?
C42 C43 H43 120.7 . . ?
C44 C43 C42 118.66(12) . . ?
C44 C43 H43 120.7 . . ?
C39 C44 H44 119.4 . . ?
C43 C44 C39 121.28(11) . . ?
C43 C44 H44 119.4 . . ?
C46 C45 C40 116.68(9) . . ?
C46 C45 C47 106.50(10) . . ?
C46 C45 C48 106.98(10) . . ?
C47 C45 C40 108.19(9) . . ?
C47 C45 C48 109.86(10) . . ?
C48 C45 C40 108.52(10) . . ?
C45 C46 H46A 109.5 . . ?
C45 C46 H46B 109.5 . . ?
C45 C46 H46C 109.5 . . ?
H46A C46 H46B 109.5 . . ?
H46A C46 H46C 109.5 . . ?
H46B C46 H46C 109.5 . . ?
C45 C47 H47A 109.5 . . ?
C45 C47 H47B 109.5 . . ?
C45 C47 H47C 109.5 . . ?
H47A C47 H47B 109.5 . . ?
H47A C47 H47C 109.5 . . ?
H47B C47 H47C 109.5 . . ?
C45 C48 H48A 109.5 . . ?
C45 C48 H48B 109.5 . . ?
C45 C48 H48C 109.5 . . ?
H48A C48 H48B 109.5 . . ?
H48A C48 H48C 109.5 . . ?
H48B C48 H48C 109.5 . . ?
C50 C49 C31 118.45(9) . . ?
C50 C49 C54 118.59(10) . . ?
C54 C49 C31 122.64(9) . . ?
C49 C50 H50 119.7 . . ?
C49 C50 C51 120.66(11) . . ?
C51 C50 H50 119.7 . . ?
C50 C51 H51 120.0 . . ?
C52 C51 C50 120.09(11) . . ?
C52 C51 H51 120.0 . . ?
C51 C52 H52 120.1 . . ?
C51 C52 C53 119.77(11) . . ?
C53 C52 H52 120.1 . . ?
C52 C53 H53 119.8 . . ?
C52 C53 C54 120.34(11) . . ?
C54 C53 H53 119.8 . . ?
C49 C54 H54 119.7 . . ?
C53 C54 C49 120.52(11) . . ?
C53 C54 H54 119.7 . . ?
N4 C55 C56 109.11(9) . . ?
N4 C55 C57 105.87(8) . . ?
N4 C55 C58 110.52(9) . . ?
C56 C55 C58 110.21(9) . . ?
C57 C55 C56 109.77(9) . . ?
C57 C55 C58 111.26(9) . . ?
C55 C56 H56A 109.5 . . ?
C55 C56 H56B 109.5 . . ?
C55 C56 H56C 109.5 . . ?
H56A C56 H56B 109.5 . . ?
H56A C56 H56C 109.5 . . ?
H56B C56 H56C 109.5 . . ?
C55 C57 H57A 109.5 . . ?
C55 C57 H57B 109.5 . . ?
C55 C57 H57C 109.5 . . ?
H57A C57 H57B 109.5 . . ?
H57A C57 H57C 109.5 . . ?
H57B C57 H57C 109.5 . . ?
C55 C58 H58A 109.5 . . ?
C55 C58 H58B 109.5 . . ?
C55 C58 H58C 109.5 . . ?
H58A C58 H58B 109.5 . . ?
H58A C58 H58C 109.5 . . ?
H58B C58 H58C 109.5 . . ?

loop_
_geom_bond_atom_site_label_1
_geom_bond_atom_site_label_2
_geom_bond_distance
_geom_bond_site_symmetry_2
_geom_bond_publ_flag
O1 C1 1.2340(12) . ?
O2 C3 1.2276(13) . ?
O3 C30 1.2339(13) . ?
O4 C32 1.2225(12) . ?
N1 C1 1.3606(13) . ?
N1 C2 1.4865(12) . ?
N1 C10 1.4445(13) . ?
N2 H2 0.888(14) . ?
N2 C3 1.3356(13) . ?
N2 C26 1.4793(13) . ?
N3 C30 1.3506(13) . ?
N3 C31 1.4787(12) . ?
N3 C39 1.4490(13) . ?
N4 H4 0.879(13) . ?
N4 C32 1.3475(13) . ?
N4 C55 1.4799(13) . ?
C1 C4 1.5116(14) . ?
C2 H2A 1.0000 . ?
C2 C3 1.5427(14) . ?
C2 C20 1.5155(14) . ?
C4 C5 1.3940(15) . ?
C4 C9 1.3936(15) . ?
C5 H5 0.9500 . ?
C5 C6 1.3876(17) . ?
C6 H6 0.9500 . ?
C6 C7 1.3790(19) . ?
C7 H7 0.9500 . ?
C7 C8 1.3780(18) . ?
C8 H8 0.9500 . ?
C8 C9 1.3895(16) . ?
C9 H9 0.9500 . ?
C10 C11 1.4000(15) . ?
C10 C15 1.3965(15) . ?
C11 C12 1.4056(15) . ?
C11 C16 1.5452(16) . ?
C12 H12 0.9500 . ?
C12 C13 1.3779(18) . ?
C13 H13 0.9500 . ?
C13 C14 1.3813(18) . ?
C14 H14 0.9500 . ?
C14 C15 1.3779(16) . ?
C15 H15 0.9500 . ?
C16 C17 1.5267(16) . ?
C16 C18 1.5391(17) . ?
C16 C19 1.5367(18) . ?
C17 H17A 0.9800 . ?
C17 H17B 0.9800 . ?
C17 H17C 0.9800 . ?
C18 H18A 0.9800 . ?
C18 H18B 0.9800 . ?
C18 H18C 0.9800 . ?
C19 H19A 0.9800 . ?
C19 H19B 0.9800 . ?
C19 H19C 0.9800 . ?
C20 C21 1.3947(16) . ?
C20 C25 1.3911(16) . ?
C21 H21 0.9500 . ?
C21 C22 1.3887(17) . ?
C22 H22 0.9500 . ?
C22 C23 1.380(2) . ?
C23 H23 0.9500 . ?
C23 C24 1.376(2) . ?
C24 H24 0.9500 . ?
C24 C25 1.3857(17) . ?
C25 H25 0.9500 . ?
C26 C27 1.5269(16) . ?
C26 C28 1.5251(16) . ?
C26 C29 1.5242(16) . ?
C27 H27A 0.9800 . ?
C27 H27B 0.9800 . ?
C27 H27C 0.9800 . ?
C28 H28A 0.9800 . ?
C28 H28B 0.9800 . ?
C28 H28C 0.9800 . ?
C29 H29A 0.9800 . ?
C29 H29B 0.9800 . ?
C29 H29C 0.9800 . ?
C30 C33 1.5065(15) . ?
C31 H31 1.0000 . ?
C31 C32 1.5429(13) . ?
C31 C49 1.5219(13) . ?
C33 C34 1.3852(19) . ?
C33 C38 1.3863(19) . ?
C34 H34 0.9500 . ?
C34 C35 1.393(2) . ?
C35 H35 0.9500 . ?
C35 C36 1.365(3) . ?
C36 H36 0.9500 . ?
C36 C37 1.369(3) . ?
C37 H37 0.9500 . ?
C37 C38 1.3935(18) . ?
C38 H38 0.9500 . ?
C39 C40 1.4001(14) . ?
C39 C44 1.3916(15) . ?
C40 C41 1.4053(15) . ?
C40 C45 1.5429(15) . ?
C41 H41 0.9500 . ?
C41 C42 1.3716(18) . ?
C42 H42 0.9500 . ?
C42 C43 1.3813(19) . ?
C43 H43 0.9500 . ?
C43 C44 1.3795(17) . ?
C44 H44 0.9500 . ?
C45 C46 1.5282(16) . ?
C45 C47 1.5404(16) . ?
C45 C48 1.5411(16) . ?
C46 H46A 0.9800 . ?
C46 H46B 0.9800 . ?
C46 H46C 0.9800 . ?
C47 H47A 0.9800 . ?
C47 H47B 0.9800 . ?
C47 H47C 0.9800 . ?
C48 H48A 0.9800 . ?
C48 H48B 0.9800 . ?
C48 H48C 0.9800 . ?
C49 C50 1.3883(14) . ?
C49 C54 1.3911(15) . ?
C50 H50 0.9500 . ?
C50 C51 1.3923(15) . ?
C51 H51 0.9500 . ?
C51 C52 1.3768(18) . ?
C52 H52 0.9500 . ?
C52 C53 1.3802(19) . ?
C53 H53 0.9500 . ?
C53 C54 1.3867(16) . ?
C54 H54 0.9500 . ?
C55 C56 1.5268(16) . ?
C55 C57 1.5253(15) . ?
C55 C58 1.5297(15) . ?
C56 H56A 0.9800 . ?
C56 H56B 0.9800 . ?
C56 H56C 0.9800 . ?
C57 H57A 0.9800 . ?
C57 H57B 0.9800 . ?
C57 H57C 0.9800 . ?
C58 H58A 0.9800 . ?
C58 H58B 0.9800 . ?
C58 H58C 0.9800 . ?

loop_
_geom_hbond_atom_site_label_D
_geom_hbond_atom_site_label_H
_geom_hbond_atom_site_label_A
_geom_hbond_distance_DH
_geom_hbond_distance_HA
_geom_hbond_distance_DA
_geom_hbond_angle_DHA
_geom_hbond_site_symmetry_A
_geom_hbond_publ_flag
N2 H2 O3 0.888(14) 2.082(14) 2.9639(12) 172.0(12) . yes
N4 H4 O1 0.879(13) 2.088(14) 2.9510(11) 166.8(11) . yes

loop_
_exptl_oxdiff_crystal_face_indexfrac_h
_exptl_oxdiff_crystal_face_indexfrac_k
_exptl_oxdiff_crystal_face_indexfrac_l
_exptl_oxdiff_crystal_face_x
_exptl_oxdiff_crystal_face_y
_exptl_oxdiff_crystal_face_z
0.0000 0.0000 -1.0000 -0.0019 0.0684 -0.0059
-0.0000 -0.0000 1.0000 0.0019 -0.0684 0.0059
-0.5000 -0.5000 0.5000 -0.0466 -0.0450 0.0742
1.5000 0.5000 0.5000 0.0084 -0.0078 -0.2268
-1.5000 -0.5000 -1.5000 -0.0103 0.0761 0.2209
-0.0000 1.0000 0.0000 0.1354 0.0061 0.0162
0.0000 -1.0000 -0.0000 -0.1354 -0.0061 -0.0162
